data_7049510
loop_
_publ_author_name
'Ahmed, Zubair'
'Iftikhar, Khalid'

_publ_section_title
;
 Red, orange-red and near-infrared light emitting ternary lanthanide tris
 \b-diketonate complexes with distorted C<sub>4v</sub> geometrical
 structures.
;
_journal_issue 15
_journal_name_full 'Dalton transactions (Cambridge, England : 2003)'
_journal_page_first 4973
_journal_page_last 4986
_journal_paper_doi 10.1039/c9dt00198k
_journal_volume 48
_journal_year 2019
_chemical_formula_moiety 'C36 H21 F18 N6 Nd O6'
_chemical_formula_sum 'C36 H21 F18 N6 Nd O6'
_chemical_formula_weight 1119.83
_space_group_IT_number 2
_space_group_name_Hall '-P 1'
_space_group_name_H-M_alt 'P -1'
_symmetry_cell_setting triclinic
_symmetry_space_group_name_Hall '-P 1'
_symmetry_space_group_name_H-M 'P -1'
_atom_sites_solution_hydrogens geom
_atom_sites_solution_primary direct
_atom_sites_solution_secondary difmap
_audit_creation_method SHELXL-97
_audit_update_record
;
2019-01-11 deposited with the CCDC.    2019-03-05 downloaded from the CCDC.
;
_cell_angle_alpha 90.35(2)
_cell_angle_beta 102.268(19)
_cell_angle_gamma 90.080(19)
_cell_formula_units_Z 4
_cell_length_a 12.018(5)
_cell_length_b 19.082(7)
_cell_length_c 19.431(7)
_cell_measurement_reflns_used 12137
_cell_measurement_temperature 298(2)
_cell_measurement_theta_max 25.0
_cell_measurement_theta_min 1.2
_cell_volume 4354(3)
_computing_structure_refinement 'SHELXL-97 (Sheldrick, 1997)'
_computing_structure_solution 'SHELXS-97 (Sheldrick, 1990)'
_diffrn_ambient_temperature 298(2)
_diffrn_measured_fraction_theta_full 0.985
_diffrn_measured_fraction_theta_max 0.985
_diffrn_measurement_device_type 'Bruker D8 Venture'
_diffrn_radiation_monochromator graphite
_diffrn_radiation_source 'fine-focus sealed tube'
_diffrn_radiation_type MoK\a
_diffrn_radiation_wavelength 0.71073
_diffrn_reflns_av_R_equivalents 0.0258
_diffrn_reflns_av_sigmaI/netI 0.0250
_diffrn_reflns_limit_h_max 14
_diffrn_reflns_limit_h_min -14
_diffrn_reflns_limit_k_max 22
_diffrn_reflns_limit_k_min -22
_diffrn_reflns_limit_l_max 23
_diffrn_reflns_limit_l_min -23
_diffrn_reflns_number 51674
_diffrn_reflns_theta_full 25.00
_diffrn_reflns_theta_max 25.00
_diffrn_reflns_theta_min 1.07
_exptl_absorpt_coefficient_mu 1.320
_exptl_absorpt_correction_T_max 0.8793
_exptl_absorpt_correction_T_min 0.8368
_exptl_absorpt_correction_type multi-scan
_exptl_absorpt_process_details sadabs
_exptl_crystal_density_diffrn 1.708
_exptl_crystal_density_method 'not measured'
_exptl_crystal_description block
_exptl_crystal_F_000 2196
_exptl_crystal_size_max 0.14
_exptl_crystal_size_mid 0.12
_exptl_crystal_size_min 0.10
_refine_diff_density_max 1.049
_refine_diff_density_min -0.800
_refine_diff_density_rms 0.089
_refine_ls_extinction_method none
_refine_ls_goodness_of_fit_ref 1.079
_refine_ls_hydrogen_treatment constr
_refine_ls_matrix_type full
_refine_ls_number_parameters 1207
_refine_ls_number_reflns 15145
_refine_ls_number_restraints 0
_refine_ls_restrained_S_all 1.079
_refine_ls_R_factor_all 0.0597
_refine_ls_R_factor_gt 0.0456
_refine_ls_shift/su_max 0.044
_refine_ls_shift/su_mean 0.003
_refine_ls_structure_factor_coef Fsqd
_refine_ls_weighting_details 'calc w=1/[\s^2^(Fo^2^)+(0.0864P)^2^+4.2010P] where P=(Fo^2^+2Fc^2^)/3'
_refine_ls_weighting_scheme calc
_refine_ls_wR_factor_gt 0.1333
_refine_ls_wR_factor_ref 0.1454
_reflns_number_gt 12137
_reflns_number_total 15145
_reflns_threshold_expression >2sigma(I)
_cod_data_source_file c9dt00198k2.cif
_cod_data_source_block shelxl
_cod_depositor_comments 'Adding full bibliography for 7049510--7049512.cif.'
_cod_database_code 7049510

loop_
_symmetry_equiv_pos_as_xyz
'x, y, z'
'-x, -y, -z'

loop_
_atom_site_label
_atom_site_type_symbol
_atom_site_fract_x
_atom_site_fract_y
_atom_site_fract_z
_atom_site_U_iso_or_equiv
_atom_site_adp_type
_atom_site_occupancy
_atom_site_symmetry_multiplicity
_atom_site_calc_flag
_atom_site_refinement_flags
C1 C 0.7171(5) 0.1909(3) 0.3599(3) 0.0667(13) Uani 1 1 d .
H1 H 0.6741 0.2314 0.3598 0.080 Uiso 1 1 calc R
C2 C 0.6801(5) 0.1233(3) 0.3737(3) 0.0630(13) Uani 1 1 d .
C3 C 0.5801(6) 0.0947(4) 0.3888(4) 0.0904(19) Uani 1 1 d .
H3 H 0.5191 0.1230 0.3932 0.108 Uiso 1 1 calc R
C4 C 0.5758(7) 0.0247(4) 0.3967(4) 0.097(2) Uani 1 1 d .
H4 H 0.5096 0.0046 0.4052 0.116 Uiso 1 1 calc R
C5 C 0.6685(7) -0.0187(3) 0.3924(4) 0.094(2) Uani 1 1 d .
H5 H 0.6624 -0.0667 0.3991 0.113 Uiso 1 1 calc R
C6 C 0.7654(6) 0.0069(3) 0.3789(4) 0.0853(18) Uani 1 1 d .
H6 H 0.8265 -0.0220 0.3761 0.102 Uiso 1 1 calc R
C7 C 0.7702(5) 0.0796(3) 0.3693(3) 0.0627(12) Uani 1 1 d .
C8 C 0.7132(5) 0.2935(3) 0.1525(3) 0.0673(13) Uani 1 1 d .
H8 H 0.7559 0.2664 0.1277 0.081 Uiso 1 1 calc R
C9 C 0.6070(5) 0.3197(3) 0.1230(3) 0.0662(13) Uani 1 1 d .
C10 C 0.5345(6) 0.3157(4) 0.0560(4) 0.096(2) Uani 1 1 d .
H10 H 0.5552 0.2910 0.0193 0.115 Uiso 1 1 calc R
C11 C 0.4332(7) 0.3494(5) 0.0471(5) 0.118(3) Uani 1 1 d .
H11 H 0.3832 0.3467 0.0035 0.141 Uiso 1 1 calc R
C12 C 0.4020(6) 0.3872(4) 0.1001(5) 0.108(3) Uani 1 1 d .
H12 H 0.3323 0.4102 0.0918 0.130 Uiso 1 1 calc R
C13 C 0.4723(6) 0.3913(4) 0.1648(5) 0.092(2) Uani 1 1 d .
H13 H 0.4516 0.4172 0.2008 0.110 Uiso 1 1 calc R
C14 C 0.5752(5) 0.3562(3) 0.1763(3) 0.0642(13) Uani 1 1 d .
C15 C 0.9070(5) 0.4771(3) 0.2986(3) 0.0696(14) Uani 1 1 d .
H15 H 0.8308 0.4751 0.3016 0.084 Uiso 1 1 calc R
C16 C 0.9698(6) 0.5394(3) 0.3006(3) 0.0677(14) Uani 1 1 d .
C17 C 0.9471(8) 0.6120(3) 0.3055(4) 0.090(2) Uani 1 1 d .
H17 H 0.8748 0.6273 0.3083 0.109 Uiso 1 1 calc R
C18 C 1.0312(10) 0.6581(4) 0.3060(5) 0.115(3) Uani 1 1 d .
H18 H 1.0174 0.7058 0.3096 0.138 Uiso 1 1 calc R
C19 C 1.1391(10) 0.6351(4) 0.3011(5) 0.130(3) Uani 1 1 d .
H19 H 1.1964 0.6683 0.3028 0.156 Uiso 1 1 calc R
C20 C 1.1658(8) 0.5640(4) 0.2937(6) 0.124(3) Uani 1 1 d .
H20 H 1.2376 0.5491 0.2894 0.148 Uiso 1 1 calc R
C21 C 1.0753(6) 0.5180(3) 0.2933(3) 0.0783(16) Uani 1 1 d .
C22 C 0.7206(6) 0.3864(3) 0.4508(4) 0.0808(17) Uani 1 1 d .
C23 C 0.8326(5) 0.3683(3) 0.4301(3) 0.0608(12) Uani 1 1 d .
C24 C 0.9345(5) 0.3848(3) 0.4765(3) 0.0711(14) Uani 1 1 d .
H24 H 0.9332 0.4119 0.5163 0.085 Uiso 1 1 calc R
C25 C 1.0365(5) 0.3619(3) 0.4645(3) 0.0654(13) Uani 1 1 d .
C26 C 1.1491(6) 0.3880(4) 0.5118(3) 0.0859(18) Uani 1 1 d .
C27 C 1.3501(6) 0.3229(6) 0.3387(7) 0.125(3) Uani 1 1 d .
C28 C 1.2445(5) 0.2795(3) 0.3381(4) 0.0789(16) Uani 1 1 d .
C29 C 1.2603(5) 0.2160(4) 0.3728(4) 0.094(2) Uani 1 1 d .
H29 H 1.3335 0.2028 0.3951 0.112 Uiso 1 1 calc R
C30 C 1.1710(5) 0.1719(3) 0.3750(3) 0.0732(15) Uani 1 1 d .
C31 C 1.2046(9) 0.1070(5) 0.4259(13) 0.235(10) Uani 1 1 d .
C32 C 1.0685(8) 0.3150(5) 0.0876(4) 0.100(2) Uani 1 1 d .
C33 C 1.0184(4) 0.2739(3) 0.1403(3) 0.0651(13) Uani 1 1 d .
C34 C 1.0135(6) 0.2018(3) 0.1338(4) 0.0820(17) Uani 1 1 d .
H34 H 1.0462 0.1807 0.0997 0.098 Uiso 1 1 calc R
C35 C 0.9624(5) 0.1601(3) 0.1754(3) 0.0702(14) Uani 1 1 d .
C36 C 0.9556(7) 0.0816(4) 0.1641(4) 0.094(2) Uani 1 1 d .
C37 C 0.7299(5) 0.5797(3) 0.1309(3) 0.0634(13) Uani 1 1 d .
C38 C 0.7347(6) 0.5070(3) 0.1210(4) 0.0842(18) Uani 1 1 d .
H38 H 0.6734 0.4780 0.1237 0.101 Uiso 1 1 calc R
C39 C 0.8316(7) 0.4812(3) 0.1077(4) 0.093(2) Uani 1 1 d .
H39 H 0.8378 0.4331 0.1012 0.112 Uiso 1 1 calc R
C40 C 0.9242(7) 0.5246(4) 0.1031(4) 0.095(2) Uani 1 1 d .
H40 H 0.9901 0.5045 0.0941 0.114 Uiso 1 1 calc R
C41 C 0.9203(6) 0.5946(4) 0.1113(4) 0.0892(19) Uani 1 1 d .
H41 H 0.9815 0.6229 0.1073 0.107 Uiso 1 1 calc R
C42 C 0.8199(4) 0.6234(3) 0.1262(3) 0.0617(12) Uani 1 1 d .
C43 C 0.7834(5) 0.6911(3) 0.1400(3) 0.0679(14) Uani 1 1 d .
H43 H 0.8265 0.7317 0.1402 0.082 Uiso 1 1 calc R
C44 C 0.7858(5) 0.7933(3) 0.3473(3) 0.0685(14) Uani 1 1 d .
H44 H 0.7426 0.7662 0.3716 0.082 Uiso 1 1 calc R
C45 C 0.8925(5) 0.8196(3) 0.3772(3) 0.0676(13) Uani 1 1 d .
C46 C 0.9662(6) 0.8154(4) 0.4442(4) 0.096(2) Uani 1 1 d .
H46 H 0.9458 0.7903 0.4806 0.115 Uiso 1 1 calc R
C47 C 1.0670(7) 0.8489(5) 0.4537(5) 0.117(3) Uani 1 1 d .
H47 H 1.1171 0.8465 0.4973 0.141 Uiso 1 1 calc R
C48 C 1.0985(6) 0.8874(4) 0.3997(5) 0.109(3) Uani 1 1 d .
H48 H 1.1684 0.9105 0.4084 0.130 Uiso 1 1 calc R
C49 C 1.0288(6) 0.8917(4) 0.3347(5) 0.092(2) Uani 1 1 d .
H49 H 1.0497 0.9175 0.2989 0.111 Uiso 1 1 calc R
C50 C 0.9253(5) 0.8564(3) 0.3236(3) 0.0641(13) Uani 1 1 d .
C51 C 0.5930(5) 0.9767(3) 0.2014(3) 0.0670(13) Uani 1 1 d .
H51 H 0.6689 0.9743 0.1980 0.080 Uiso 1 1 calc R
C52 C 0.5306(5) 1.0399(3) 0.2001(3) 0.0673(14) Uani 1 1 d .
C53 C 0.5515(8) 1.1120(3) 0.1942(4) 0.092(2) Uani 1 1 d .
H53 H 0.6234 1.1275 0.1907 0.110 Uiso 1 1 calc R
C54 C 0.4682(10) 1.1577(4) 0.1937(5) 0.119(3) Uani 1 1 d .
H54 H 0.4819 1.2053 0.1892 0.142 Uiso 1 1 calc R
C55 C 0.3602(10) 1.1351(4) 0.1998(5) 0.134(3) Uani 1 1 d .
H55 H 0.3037 1.1685 0.1994 0.161 Uiso 1 1 calc R
C56 C 0.3332(8) 1.0643(4) 0.2065(5) 0.120(3) Uani 1 1 d .
H56 H 0.2611 1.0493 0.2102 0.144 Uiso 1 1 calc R
C57 C 0.4240(6) 1.0176(3) 0.2070(3) 0.0774(16) Uani 1 1 d .
C58 C 0.4822(5) 0.7742(3) 0.3596(3) 0.0655(13) Uani 1 1 d .
C59 C 0.4314(8) 0.8158(5) 0.4125(5) 0.101(2) Uani 1 1 d .
C60 C 0.4873(6) 0.7015(3) 0.3665(4) 0.0843(18) Uani 1 1 d .
H60 H 0.4555 0.6805 0.4009 0.101 Uiso 1 1 calc R
C61 C 0.5381(5) 0.6600(3) 0.3239(3) 0.0714(15) Uani 1 1 d .
C62 C 0.5448(7) 0.5817(4) 0.3358(4) 0.092(2) Uani 1 1 d .
C63 C 0.2547(5) 0.7795(3) 0.1619(4) 0.0783(16) Uani 1 1 d .
C64 C 0.1496(6) 0.8235(6) 0.1609(7) 0.132(4) Uani 1 1 d .
C65 C 0.2400(5) 0.7155(4) 0.1273(4) 0.092(2) Uani 1 1 d .
H65 H 0.1669 0.7018 0.1049 0.110 Uiso 1 1 calc R
C66 C 0.3288(5) 0.6716(3) 0.1247(3) 0.0748(15) Uani 1 1 d .
C67 C 0.2955(9) 0.6069(5) 0.0711(13) 0.245(11) Uani 1 1 d .
C68 C 0.3513(6) 0.8879(4) -0.0116(3) 0.0858(18) Uani 1 1 d .
C69 C 0.4634(5) 0.8625(3) 0.0359(3) 0.0648(13) Uani 1 1 d .
C70 C 0.5656(5) 0.8854(3) 0.0234(3) 0.0711(14) Uani 1 1 d .
H70 H 0.5672 0.9122 -0.0162 0.085 Uiso 1 1 calc R
C71 C 0.6674(5) 0.8683(3) 0.0699(3) 0.0605(12) Uani 1 1 d .
C72 C 0.7792(6) 0.8864(3) 0.0489(4) 0.0809(17) Uani 1 1 d .
N1 N 0.7481(4) 0.3109(2) 0.2195(2) 0.0666(11) Uani 1 1 d .
N2 N 0.8198(4) 0.1892(2) 0.3475(3) 0.0680(11) Uani 1 1 d .
N3 N 0.9697(4) 0.4216(2) 0.2921(2) 0.0696(12) Uani 1 1 d .
N4 N 0.6807(4) 0.6893(2) 0.1523(3) 0.0667(11) Uani 1 1 d .
N5 N 0.7521(4) 0.8108(2) 0.2806(2) 0.0656(11) Uani 1 1 d .
N6 N 0.5297(4) 0.9217(2) 0.2082(2) 0.0662(11) Uani 1 1 d .
N7 N 0.4267(4) 0.9471(2) 0.2113(3) 0.0834(14) Uani 1 1 d .
H7 H 0.3696 0.9216 0.2156 0.100 Uiso 1 1 calc R
N8 N 0.6481(4) 0.6215(2) 0.1463(3) 0.0763(13) Uani 1 1 d .
H8A H 0.5829 0.6067 0.1517 0.092 Uiso 1 1 calc R
N9 N 0.8350(4) 0.8494(2) 0.2658(2) 0.0711(12) Uani 1 1 d .
H9 H 0.8334 0.8679 0.2254 0.085 Uiso 1 1 calc R
N10 N 1.0728(4) 0.4471(2) 0.2886(3) 0.0839(14) Uani 1 1 d .
H10A H 1.1298 0.4216 0.2841 0.101 Uiso 1 1 calc R
N11 N 0.6649(4) 0.3494(2) 0.2344(2) 0.0706(12) Uani 1 1 d .
H11A H 0.6661 0.3681 0.2749 0.085 Uiso 1 1 calc R
N12 N 0.8526(4) 0.1214(2) 0.3539(3) 0.0756(13) Uani 1 1 d .
H12A H 0.9180 0.1065 0.3489 0.091 Uiso 1 1 calc R
O1 O 1.0525(3) 0.3207(2) 0.41787(19) 0.0689(9) Uani 1 1 d .
O2 O 0.8204(3) 0.33901(18) 0.37164(18) 0.0623(8) Uani 1 1 d .
O3 O 0.9185(4) 0.18065(19) 0.2236(2) 0.0770(10) Uani 1 1 d .
O4 O 0.9842(3) 0.31015(19) 0.18415(19) 0.0690(9) Uani 1 1 d .
O5 O 1.1536(3) 0.3057(2) 0.3048(2) 0.0722(10) Uani 1 1 d .
O6 O 1.0678(3) 0.18369(19) 0.3534(2) 0.0724(10) Uani 1 1 d .
O7 O 0.5818(4) 0.68039(19) 0.2763(2) 0.0769(10) Uani 1 1 d .
O8 O 0.5159(3) 0.81030(19) 0.31603(19) 0.0686(9) Uani 1 1 d .
O9 O 0.4329(3) 0.68344(19) 0.1463(2) 0.0709(10) Uani 1 1 d .
O10 O 0.3459(3) 0.8055(2) 0.1953(2) 0.0709(9) Uani 1 1 d .
O11 O 0.4477(3) 0.8207(2) 0.08224(18) 0.0695(9) Uani 1 1 d .
O12 O 0.6799(3) 0.83923(18) 0.12850(19) 0.0636(9) Uani 1 1 d .
F1 F 1.1946(14) 0.0557(5) 0.3610(6) 0.290(7) Uani 1 1 d .
F2 F 1.1242(7) 0.0724(4) 0.4331(5) 0.203(4) Uani 1 1 d .
F3 F 1.2954(6) 0.0851(4) 0.4343(7) 0.236(5) Uani 1 1 d .
F4 F 1.4137(7) 0.3298(6) 0.4061(6) 0.265(6) Uani 1 1 d .
F5 F 1.3339(5) 0.3859(3) 0.3209(5) 0.189(3) Uani 1 1 d .
F6 F 1.4208(7) 0.2968(4) 0.3098(7) 0.248(6) Uani 1 1 d .
F7 F 1.2024(5) 0.3388(3) 0.5509(3) 0.152(2) Uani 1 1 d .
F8 F 1.2171(5) 0.4130(3) 0.4741(3) 0.146(2) Uani 1 1 d .
F9 F 1.1335(4) 0.4408(3) 0.5543(2) 0.1202(15) Uani 1 1 d .
F10 F 0.7291(5) 0.4322(3) 0.5006(3) 0.158(2) Uani 1 1 d .
F11 F 0.6446(5) 0.4113(3) 0.3962(3) 0.142(2) Uani 1 1 d .
F12 F 0.6727(4) 0.3312(3) 0.4692(3) 0.1349(18) Uani 1 1 d .
F13 F 1.1081(7) 0.3749(3) 0.1102(4) 0.181(3) Uani 1 1 d .
F14 F 1.1420(7) 0.2850(3) 0.0643(5) 0.211(4) Uani 1 1 d .
F15 F 0.9860(8) 0.3376(7) 0.0366(4) 0.261(5) Uani 1 1 d .
F16 F 0.9759(9) 0.0608(3) 0.1054(4) 0.218(4) Uani 1 1 d .
F17 F 1.0280(6) 0.0493(3) 0.2101(4) 0.188(3) Uani 1 1 d .
F18 F 0.8583(5) 0.0552(2) 0.1666(4) 0.165(3) Uani 1 1 d .
F19 F 0.5258(9) 0.5611(3) 0.3954(4) 0.216(4) Uani 1 1 d .
F20 F 0.6424(5) 0.5552(2) 0.3338(4) 0.161(3) Uani 1 1 d .
F21 F 0.4714(6) 0.5494(3) 0.2897(4) 0.190(3) Uani 1 1 d .
F22 F 0.5129(8) 0.8378(7) 0.4631(4) 0.261(6) Uani 1 1 d .
F23 F 0.3579(7) 0.7854(3) 0.4354(5) 0.211(4) Uani 1 1 d .
F24 F 0.3919(7) 0.8750(3) 0.3900(4) 0.184(3) Uani 1 1 d .
F25 F 0.1666(5) 0.8860(3) 0.1791(5) 0.191(3) Uani 1 1 d .
F26 F 0.0857(7) 0.8286(7) 0.0950(6) 0.279(6) Uani 1 1 d .
F27 F 0.0784(8) 0.7964(4) 0.1898(7) 0.243(5) Uani 1 1 d .
F28 F 0.2834(4) 0.9134(3) 0.0261(3) 0.145(2) Uani 1 1 d .
F29 F 0.2976(5) 0.8392(3) -0.0508(3) 0.156(2) Uani 1 1 d .
F30 F 0.3665(4) 0.9406(2) -0.0543(2) 0.1190(15) Uani 1 1 d .
F31 F 0.7707(5) 0.9327(3) -0.0009(3) 0.157(2) Uani 1 1 d .
F32 F 0.8549(5) 0.9116(3) 0.1038(3) 0.143(2) Uani 1 1 d .
F33 F 0.8277(4) 0.8313(2) 0.0310(3) 0.1323(18) Uani 1 1 d .
F35 F 0.3773(6) 0.5719(4) 0.0681(6) 0.210(4) Uani 1 1 d .
F36 F 0.2986(15) 0.5575(5) 0.1366(7) 0.301(7) Uani 1 1 d .
F37 F 0.2042(6) 0.5860(5) 0.0628(7) 0.247(5) Uani 1 1 d .
Nd2 Nd 0.55253(2) 0.783856(13) 0.197785(13) 0.05284(10) Uani 1 1 d .
Nd1 Nd 0.94752(2) 0.283861(13) 0.302200(13) 0.05274(10) Uani 1 1 d .

loop_
_atom_site_aniso_label
_atom_site_aniso_U_11
_atom_site_aniso_U_22
_atom_site_aniso_U_33
_atom_site_aniso_U_23
_atom_site_aniso_U_13
_atom_site_aniso_U_12
C1 0.058(3) 0.054(3) 0.088(4) -0.005(3) 0.017(3) 0.002(2)
C2 0.061(3) 0.058(3) 0.070(3) -0.009(2) 0.013(2) -0.007(2)
C3 0.076(4) 0.085(4) 0.117(5) 0.003(4) 0.036(4) -0.002(3)
C4 0.095(5) 0.086(5) 0.118(6) 0.006(4) 0.043(4) -0.022(4)
C5 0.124(6) 0.059(3) 0.106(5) 0.011(3) 0.038(5) -0.017(4)
C6 0.106(5) 0.058(3) 0.101(5) 0.009(3) 0.041(4) 0.012(3)
C7 0.069(3) 0.055(3) 0.066(3) -0.002(2) 0.019(3) -0.005(2)
C8 0.057(3) 0.076(3) 0.065(3) -0.009(3) 0.003(2) 0.005(3)
C9 0.066(3) 0.068(3) 0.061(3) 0.001(2) 0.005(2) -0.009(3)
C10 0.097(5) 0.104(5) 0.074(4) 0.003(3) -0.014(4) -0.002(4)
C11 0.100(6) 0.129(7) 0.098(6) 0.021(5) -0.036(5) 0.000(5)
C12 0.061(4) 0.104(6) 0.147(8) 0.026(5) -0.004(5) 0.010(4)
C13 0.069(4) 0.081(4) 0.128(6) 0.010(4) 0.027(4) 0.012(3)
C14 0.062(3) 0.061(3) 0.066(3) 0.013(2) 0.005(2) -0.010(2)
C15 0.075(4) 0.063(3) 0.075(3) 0.006(3) 0.025(3) 0.006(3)
C16 0.094(4) 0.054(3) 0.057(3) 0.006(2) 0.021(3) 0.003(3)
C17 0.136(6) 0.057(3) 0.085(4) 0.008(3) 0.038(4) 0.013(4)
C18 0.171(9) 0.060(4) 0.117(6) 0.001(4) 0.037(6) -0.005(5)
C19 0.157(9) 0.072(5) 0.156(9) 0.001(5) 0.021(7) -0.036(5)
C20 0.109(6) 0.082(5) 0.183(9) 0.005(5) 0.038(6) -0.019(4)
C21 0.085(4) 0.056(3) 0.093(4) 0.003(3) 0.019(3) -0.005(3)
C22 0.093(5) 0.066(3) 0.095(4) -0.004(3) 0.045(4) -0.002(3)
C23 0.073(3) 0.050(3) 0.064(3) 0.000(2) 0.025(3) -0.006(2)
C24 0.082(4) 0.076(3) 0.058(3) -0.013(3) 0.021(3) -0.009(3)
C25 0.082(4) 0.064(3) 0.047(3) 0.001(2) 0.008(2) -0.009(3)
C26 0.095(5) 0.096(5) 0.065(3) -0.011(3) 0.014(3) -0.022(4)
C27 0.053(4) 0.141(8) 0.180(10) 0.037(7) 0.024(5) 0.005(5)
C28 0.057(3) 0.081(4) 0.104(5) 0.003(3) 0.030(3) 0.005(3)
C29 0.049(3) 0.102(5) 0.126(6) 0.022(4) 0.009(3) 0.008(3)
C30 0.057(3) 0.079(4) 0.083(4) 0.014(3) 0.013(3) 0.014(3)
C31 0.074(6) 0.086(6) 0.57(3) 0.117(12) 0.123(11) 0.041(5)
C32 0.116(6) 0.097(5) 0.097(5) -0.003(4) 0.044(5) 0.010(5)
C33 0.055(3) 0.077(3) 0.064(3) -0.005(3) 0.014(2) 0.006(3)
C34 0.087(4) 0.075(4) 0.091(4) -0.015(3) 0.035(4) 0.014(3)
C35 0.075(4) 0.060(3) 0.070(3) -0.012(3) 0.004(3) 0.006(3)
C36 0.098(5) 0.067(4) 0.114(6) -0.010(4) 0.016(4) 0.011(4)
C37 0.072(3) 0.056(3) 0.065(3) -0.001(2) 0.018(3) 0.003(3)
C38 0.106(5) 0.056(3) 0.097(4) -0.008(3) 0.037(4) -0.009(3)
C39 0.129(6) 0.056(3) 0.101(5) -0.012(3) 0.037(4) 0.014(4)
C40 0.092(5) 0.082(5) 0.120(6) -0.002(4) 0.043(4) 0.019(4)
C41 0.069(4) 0.088(5) 0.117(5) -0.004(4) 0.033(4) 0.006(3)
C42 0.060(3) 0.056(3) 0.068(3) 0.003(2) 0.012(2) 0.004(2)
C43 0.057(3) 0.054(3) 0.094(4) 0.007(3) 0.018(3) -0.002(2)
C44 0.061(3) 0.073(3) 0.067(3) 0.008(3) 0.003(3) -0.005(3)
C45 0.068(3) 0.070(3) 0.060(3) -0.007(2) 0.004(3) 0.006(3)
C46 0.096(5) 0.107(5) 0.072(4) -0.005(3) -0.013(3) 0.000(4)
C47 0.102(6) 0.127(7) 0.096(5) -0.019(5) -0.040(5) -0.004(5)
C48 0.059(4) 0.101(5) 0.151(8) -0.030(5) -0.010(5) -0.008(4)
C49 0.070(4) 0.080(4) 0.130(6) -0.015(4) 0.031(4) -0.009(3)
C50 0.061(3) 0.062(3) 0.067(3) -0.015(2) 0.008(2) 0.008(2)
C51 0.073(3) 0.061(3) 0.070(3) -0.005(2) 0.022(3) -0.001(3)
C52 0.090(4) 0.058(3) 0.057(3) -0.004(2) 0.022(3) -0.005(3)
C53 0.138(6) 0.057(3) 0.090(4) -0.008(3) 0.042(4) -0.013(4)
C54 0.180(10) 0.059(4) 0.120(6) 0.000(4) 0.040(6) 0.007(5)
C55 0.172(10) 0.072(5) 0.154(9) -0.002(5) 0.027(7) 0.047(6)
C56 0.109(6) 0.082(5) 0.174(9) -0.010(5) 0.039(6) 0.016(4)
C57 0.085(4) 0.057(3) 0.090(4) -0.002(3) 0.019(3) 0.007(3)
C58 0.059(3) 0.075(3) 0.062(3) 0.002(3) 0.014(2) -0.013(3)
C59 0.114(6) 0.101(6) 0.102(5) 0.005(4) 0.053(5) -0.009(5)
C60 0.092(4) 0.077(4) 0.090(4) 0.017(3) 0.033(4) -0.014(3)
C61 0.078(4) 0.062(3) 0.069(3) 0.009(3) 0.002(3) -0.009(3)
C62 0.093(5) 0.070(4) 0.111(5) 0.010(4) 0.014(4) -0.011(4)
C63 0.054(3) 0.081(4) 0.105(5) -0.005(3) 0.028(3) -0.005(3)
C64 0.045(4) 0.145(8) 0.207(11) -0.049(8) 0.028(6) -0.002(4)
C65 0.048(3) 0.106(5) 0.118(5) -0.031(4) 0.009(3) -0.010(3)
C66 0.059(3) 0.081(4) 0.083(4) -0.018(3) 0.011(3) -0.014(3)
C67 0.065(5) 0.086(6) 0.60(3) -0.109(12) 0.119(11) -0.041(5)
C68 0.093(5) 0.097(5) 0.066(3) 0.010(3) 0.013(3) 0.019(4)
C69 0.082(4) 0.064(3) 0.047(3) -0.001(2) 0.010(2) 0.012(3)
C70 0.085(4) 0.073(3) 0.057(3) 0.009(3) 0.021(3) 0.009(3)
C71 0.072(3) 0.050(3) 0.064(3) 0.000(2) 0.025(3) 0.005(2)
C72 0.086(4) 0.067(3) 0.101(5) 0.001(3) 0.044(4) 0.005(3)
N1 0.062(3) 0.067(3) 0.066(3) -0.001(2) 0.003(2) -0.002(2)
N2 0.066(3) 0.057(2) 0.086(3) 0.002(2) 0.026(2) 0.000(2)
N3 0.075(3) 0.061(3) 0.073(3) 0.001(2) 0.018(2) 0.000(2)
N4 0.063(3) 0.053(2) 0.086(3) -0.001(2) 0.019(2) 0.003(2)
N5 0.058(3) 0.068(3) 0.066(3) -0.002(2) 0.004(2) -0.002(2)
N6 0.072(3) 0.056(2) 0.072(3) -0.003(2) 0.019(2) -0.002(2)
N7 0.069(3) 0.062(3) 0.123(4) 0.003(3) 0.031(3) 0.000(2)
N8 0.073(3) 0.058(3) 0.105(4) -0.015(2) 0.036(3) -0.010(2)
N9 0.075(3) 0.072(3) 0.064(3) -0.001(2) 0.009(2) 0.004(2)
N10 0.074(3) 0.062(3) 0.123(4) -0.003(3) 0.036(3) 0.002(2)
N11 0.073(3) 0.073(3) 0.063(3) -0.007(2) 0.009(2) -0.003(2)
N12 0.070(3) 0.056(3) 0.106(4) 0.009(2) 0.032(3) 0.012(2)
O1 0.063(2) 0.078(2) 0.062(2) -0.0112(18) 0.0053(17) 0.0031(18)
O2 0.064(2) 0.061(2) 0.063(2) -0.0056(16) 0.0152(17) -0.0010(16)
O3 0.097(3) 0.061(2) 0.074(2) -0.0100(19) 0.023(2) -0.008(2)
O4 0.082(3) 0.063(2) 0.065(2) -0.0040(17) 0.0211(19) -0.0008(18)
O5 0.063(2) 0.070(2) 0.086(3) 0.0066(19) 0.022(2) 0.0023(18)
O6 0.055(2) 0.065(2) 0.094(3) 0.0085(19) 0.0094(19) 0.0028(17)
O7 0.099(3) 0.061(2) 0.073(2) 0.0105(18) 0.023(2) 0.008(2)
O8 0.079(2) 0.064(2) 0.064(2) 0.0040(17) 0.0190(19) 0.0005(18)
O9 0.053(2) 0.069(2) 0.089(3) -0.0107(19) 0.0113(18) -0.0018(17)
O10 0.061(2) 0.072(2) 0.082(2) -0.0087(19) 0.0206(19) -0.0034(18)
O11 0.067(2) 0.080(2) 0.058(2) 0.0079(18) 0.0038(17) -0.0052(18)
O12 0.062(2) 0.062(2) 0.066(2) 0.0030(17) 0.0135(17) 0.0019(16)
F1 0.46(2) 0.128(6) 0.286(12) 0.103(7) 0.080(14) 0.091(9)
F2 0.174(6) 0.145(5) 0.328(10) 0.137(6) 0.136(7) 0.070(5)
F3 0.119(5) 0.180(7) 0.378(14) 0.150(8) -0.019(6) 0.030(5)
F4 0.126(6) 0.341(13) 0.305(12) 0.063(10) -0.007(7) -0.112(7)
F5 0.089(3) 0.105(4) 0.380(11) 0.030(5) 0.063(5) -0.022(3)
F6 0.191(7) 0.157(5) 0.476(16) -0.081(7) 0.254(10) -0.058(5)
F7 0.134(4) 0.119(4) 0.158(5) 0.010(3) -0.072(4) -0.007(3)
F8 0.123(4) 0.199(6) 0.123(4) -0.056(4) 0.040(3) -0.082(4)
F9 0.132(4) 0.125(3) 0.096(3) -0.046(3) 0.007(3) -0.024(3)
F10 0.132(4) 0.164(5) 0.202(6) -0.095(4) 0.093(4) -0.023(4)
F11 0.115(4) 0.164(5) 0.160(5) 0.040(4) 0.060(3) 0.058(3)
F12 0.129(4) 0.107(3) 0.198(5) 0.023(3) 0.100(4) -0.012(3)
F13 0.252(8) 0.109(4) 0.236(7) 0.003(4) 0.176(7) -0.028(4)
F14 0.278(9) 0.109(4) 0.331(10) 0.007(5) 0.257(9) 0.024(4)
F15 0.202(8) 0.424(15) 0.152(6) 0.152(8) 0.025(6) -0.043(9)
F16 0.402(13) 0.093(4) 0.206(7) -0.057(4) 0.172(8) -0.025(5)
F17 0.186(6) 0.081(3) 0.251(8) 0.003(4) -0.059(5) 0.041(3)
F18 0.130(4) 0.075(3) 0.294(8) -0.053(4) 0.056(5) -0.019(3)
F19 0.401(13) 0.093(4) 0.197(7) 0.054(4) 0.161(8) 0.021(5)
F20 0.129(4) 0.076(3) 0.280(8) 0.049(4) 0.042(5) 0.017(3)
F21 0.198(6) 0.081(3) 0.245(8) -0.003(4) -0.058(6) -0.039(4)
F22 0.204(8) 0.420(15) 0.155(6) -0.152(9) 0.028(6) 0.040(9)
F23 0.272(9) 0.110(4) 0.335(10) -0.014(5) 0.255(9) -0.029(4)
F24 0.260(8) 0.105(4) 0.246(8) -0.001(4) 0.184(7) 0.023(5)
F25 0.095(4) 0.103(4) 0.381(11) -0.025(5) 0.068(5) 0.022(3)
F26 0.123(6) 0.362(14) 0.317(13) -0.086(11) -0.030(8) 0.116(8)
F27 0.192(7) 0.165(6) 0.452(16) 0.075(7) 0.243(10) 0.057(5)
F28 0.120(4) 0.202(5) 0.121(4) 0.054(4) 0.043(3) 0.083(4)
F29 0.139(4) 0.118(4) 0.162(5) -0.011(3) -0.076(4) 0.010(3)
F30 0.127(4) 0.124(3) 0.100(3) 0.044(3) 0.009(3) 0.025(3)
F31 0.134(4) 0.162(5) 0.203(6) 0.093(4) 0.096(4) 0.027(4)
F32 0.118(4) 0.162(5) 0.162(5) -0.046(4) 0.061(4) -0.059(3)
F33 0.125(4) 0.107(3) 0.192(5) -0.023(3) 0.096(4) 0.009(3)
F35 0.162(6) 0.148(5) 0.352(11) -0.142(6) 0.131(7) -0.061(5)
F36 0.48(2) 0.140(7) 0.296(13) -0.128(8) 0.114(14) -0.107(10)
F37 0.124(5) 0.194(7) 0.380(14) -0.163(9) -0.037(7) -0.028(5)
Nd2 0.05267(17) 0.05020(16) 0.05342(16) 0.00113(11) 0.00625(11) 0.00096(11)
Nd1 0.05236(17) 0.05045(16) 0.05327(16) -0.00275(11) 0.00651(11) -0.00111(11)

loop_
_atom_type_symbol
_atom_type_description
_atom_type_scat_dispersion_real
_atom_type_scat_dispersion_imag
_atom_type_scat_source
C C 0.0033 0.0016 'International Tables Vol C Tables 4.2.6.8 and 6.1.1.4'
H H 0.0000 0.0000 'International Tables Vol C Tables 4.2.6.8 and 6.1.1.4'
N N 0.0061 0.0033 'International Tables Vol C Tables 4.2.6.8 and 6.1.1.4'
O O 0.0106 0.0060 'International Tables Vol C Tables 4.2.6.8 and 6.1.1.4'
F F 0.0171 0.0103 'International Tables Vol C Tables 4.2.6.8 and 6.1.1.4'
Nd Nd -0.1943 3.0179 'International Tables Vol C Tables 4.2.6.8 and 6.1.1.4'

loop_
_geom_angle_atom_site_label_1
_geom_angle_atom_site_label_2
_geom_angle_atom_site_label_3
_geom_angle
N2 C1 C2 111.2(5)
N2 C1 H1 124.4
C2 C1 H1 124.4
C7 C2 C3 119.5(5)
C7 C2 C1 105.0(5)
C3 C2 C1 135.6(6)
C4 C3 C2 117.7(6)
C4 C3 H3 121.2
C2 C3 H3 121.2
C3 C4 C5 121.9(6)
C3 C4 H4 119.0
C5 C4 H4 119.0
C6 C5 C4 121.9(6)
C6 C5 H5 119.1
C4 C5 H5 119.1
C5 C6 C7 116.8(6)
C5 C6 H6 121.6
C7 C6 H6 121.6
N12 C7 C2 106.1(4)
N12 C7 C6 131.7(5)
C2 C7 C6 122.2(5)
N1 C8 C9 113.0(5)
N1 C8 H8 123.5
C9 C8 H8 123.5
C14 C9 C8 104.8(5)
C14 C9 C10 120.5(6)
C8 C9 C10 134.7(6)
C11 C10 C9 117.3(7)
C11 C10 H10 121.3
C9 C10 H10 121.3
C10 C11 C12 122.3(7)
C10 C11 H11 118.9
C12 C11 H11 118.9
C13 C12 C11 120.4(7)
C13 C12 H12 119.8
C11 C12 H12 119.8
C12 C13 C14 118.8(7)
C12 C13 H13 120.6
C14 C13 H13 120.6
C9 C14 C13 120.6(6)
C9 C14 N11 105.7(5)
C13 C14 N11 133.7(6)
N3 C15 C16 111.5(5)
N3 C15 H15 124.2
C16 C15 H15 124.2
C21 C16 C15 104.4(5)
C21 C16 C17 119.6(6)
C15 C16 C17 135.9(7)
C18 C17 C16 119.2(8)
C18 C17 H17 120.4
C16 C17 H17 120.4
C17 C18 C19 120.3(7)
C17 C18 H18 119.9
C19 C18 H18 119.9
C18 C19 C20 123.2(8)
C18 C19 H19 118.4
C20 C19 H19 118.4
C21 C20 C19 114.3(9)
C21 C20 H20 122.8
C19 C20 H20 122.8
N10 C21 C16 107.3(5)
N10 C21 C20 129.3(7)
C16 C21 C20 123.3(6)
F12 C22 F10 108.2(6)
F12 C22 F11 104.2(7)
F10 C22 F11 106.5(6)
F12 C22 C23 111.1(5)
F10 C22 C23 114.7(6)
F11 C22 C23 111.5(5)
O2 C23 C24 127.3(5)
O2 C23 C22 113.8(5)
C24 C23 C22 118.9(5)
C25 C24 C23 121.1(5)
C25 C24 H24 119.5
C23 C24 H24 119.5
O1 C25 C24 127.5(5)
O1 C25 C26 112.4(5)
C24 C25 C26 120.1(5)
F7 C26 F8 108.0(7)
F7 C26 F9 107.6(6)
F8 C26 F9 104.9(6)
F7 C26 C25 112.3(6)
F8 C26 C25 111.0(5)
F9 C26 C25 112.6(6)
F6 C27 F5 110.2(10)
F6 C27 F4 100.1(9)
F5 C27 F4 101.5(11)
F6 C27 C28 116.1(10)
F5 C27 C28 116.1(7)
F4 C27 C28 110.6(8)
O5 C28 C29 128.4(6)
O5 C28 C27 115.0(6)
C29 C28 C27 116.6(6)
C30 C29 C28 121.8(6)
C30 C29 H29 119.1
C28 C29 H29 119.1
O6 C30 C29 127.5(6)
O6 C30 C31 117.3(6)
C29 C30 C31 113.7(6)
F3 C31 F2 123.1(9)
F3 C31 F1 78.3(13)
F2 C31 F1 80.2(13)
F3 C31 C30 119.0(11)
F2 C31 C30 113.5(10)
F1 C31 C30 91.1(14)
F14 C32 F13 107.4(8)
F14 C32 F15 111.5(9)
F13 C32 F15 97.2(9)
F14 C32 C33 115.6(7)
F13 C32 C33 114.0(7)
F15 C32 C33 109.7(7)
O4 C33 C34 127.2(6)
O4 C33 C32 114.6(5)
C34 C33 C32 118.2(6)
C35 C34 C33 122.9(5)
C35 C34 H34 118.5
C33 C34 H34 118.5
O3 C35 C34 125.6(5)
O3 C35 C36 113.8(6)
C34 C35 C36 120.6(6)
F17 C36 F16 104.2(8)
F17 C36 F18 106.0(8)
F16 C36 F18 105.2(8)
F17 C36 C35 112.1(6)
F16 C36 C35 114.7(7)
F18 C36 C35 113.8(6)
N8 C37 C42 106.0(4)
N8 C37 C38 131.9(6)
C42 C37 C38 122.1(5)
C39 C38 C37 116.9(6)
C39 C38 H38 121.6
C37 C38 H38 121.6
C38 C39 C40 121.9(6)
C38 C39 H39 119.0
C40 C39 H39 119.0
C41 C40 C39 121.9(6)
C41 C40 H40 119.0
C39 C40 H40 119.0
C40 C41 C42 117.7(6)
C40 C41 H41 121.2
C42 C41 H41 121.2
C37 C42 C43 105.1(5)
C37 C42 C41 119.5(5)
C43 C42 C41 135.4(6)
N4 C43 C42 110.8(5)
N4 C43 H43 124.6
C42 C43 H43 124.6
N5 C44 C45 112.5(5)
N5 C44 H44 123.8
C45 C44 H44 123.7
C50 C45 C44 104.8(5)
C50 C45 C46 120.2(6)
C44 C45 C46 135.0(6)
C47 C46 C45 117.7(7)
C47 C46 H46 121.2
C45 C46 H46 121.2
C46 C47 C48 121.8(7)
C46 C47 H47 119.1
C48 C47 H47 119.1
C49 C48 C47 121.2(7)
C49 C48 H48 119.4
C47 C48 H48 119.4
C48 C49 C50 117.7(7)
C48 C49 H49 121.1
C50 C49 H49 121.1
C45 C50 C49 121.3(6)
C45 C50 N9 105.2(5)
C49 C50 N9 133.4(6)
N6 C51 C52 111.4(5)
N6 C51 H51 124.3
C52 C51 H51 124.3
C57 C52 C53 119.5(6)
C57 C52 C51 103.6(5)
C53 C52 C51 136.9(6)
C54 C53 C52 119.8(8)
C54 C53 H53 120.1
C52 C53 H53 120.1
C53 C54 C55 120.6(8)
C53 C54 H54 119.7
C55 C54 H54 119.7
C54 C55 C56 122.8(8)
C54 C55 H55 118.6
C56 C55 H55 118.6
C55 C56 C57 114.7(9)
C55 C56 H56 122.7
C57 C56 H56 122.7
N7 C57 C52 107.5(5)
N7 C57 C56 129.9(7)
C52 C57 C56 122.5(6)
O8 C58 C60 127.9(6)
O8 C58 C59 114.3(5)
C60 C58 C59 117.9(6)
F23 C59 F24 107.7(8)
F23 C59 F22 111.3(9)
F24 C59 F22 98.3(9)
F23 C59 C58 115.1(7)
F24 C59 C58 113.9(7)
F22 C59 C58 109.3(7)
C61 C60 C58 121.9(5)
C61 C60 H60 119.0
C58 C60 H60 119.0
O7 C61 C60 125.9(5)
O7 C61 C62 114.7(6)
C60 C61 C62 119.4(6)
F21 C62 F20 106.9(8)
F21 C62 F19 104.8(8)
F20 C62 F19 104.0(8)
F21 C62 C61 111.0(6)
F20 C62 C61 113.9(6)
F19 C62 C61 115.4(7)
O10 C63 C65 127.3(6)
O10 C63 C64 115.2(6)
C65 C63 C64 117.5(6)
F27 C64 F25 111.1(10)
F27 C64 F26 98.9(9)
F25 C64 F26 102.7(12)
F27 C64 C63 114.7(11)
F25 C64 C63 116.2(7)
F26 C64 C63 111.2(9)
C66 C65 C63 122.5(6)
C66 C65 H65 118.8
C63 C65 H65 118.8
O9 C66 C65 127.8(6)
O9 C66 C67 116.5(6)
C65 C66 C67 113.9(6)
F37 C67 F35 124.8(9)
F37 C67 F36 76.4(13)
F35 C67 F36 79.9(14)
F37 C67 C66 117.1(12)
F35 C67 C66 111.3(11)
F36 C67 C66 88.7(14)
F29 C68 F28 107.8(7)
F29 C68 F30 107.1(6)
F28 C68 F30 104.6(6)
F29 C68 C69 113.0(6)
F28 C68 C69 110.8(5)
F30 C68 C69 113.1(6)
O11 C69 C70 127.5(5)
O11 C69 C68 112.9(5)
C70 C69 C68 119.6(5)
C69 C70 C71 120.2(5)
C69 C70 H70 119.9
C71 C70 H70 119.9
O12 C71 C70 128.0(5)
O12 C71 C72 113.7(5)
C70 C71 C72 118.2(5)
F33 C72 F31 109.1(6)
F33 C72 F32 103.6(6)
F31 C72 F32 106.5(6)
F33 C72 C71 111.3(5)
F31 C72 C71 114.7(6)
F32 C72 C71 110.9(5)
C8 N1 N11 104.8(4)
C8 N1 Nd1 127.4(4)
N11 N1 Nd1 127.6(3)
C1 N2 N12 105.9(4)
C1 N2 Nd1 133.1(4)
N12 N2 Nd1 120.6(3)
C15 N3 N10 105.5(5)
C15 N3 Nd1 135.9(4)
N10 N3 Nd1 117.9(3)
C43 N4 N8 106.1(4)
C43 N4 Nd2 133.2(4)
N8 N4 Nd2 120.2(3)
C44 N5 N9 105.7(4)
C44 N5 Nd2 126.9(4)
N9 N5 Nd2 127.2(3)
C51 N6 N7 105.9(5)
C51 N6 Nd2 135.1(4)
N7 N6 Nd2 118.2(3)
N6 N7 C57 111.7(5)
N6 N7 H7 124.2
C57 N7 H7 124.2
C37 N8 N4 111.9(5)
C37 N8 H8A 124.0
N4 N8 H8A 124.0
N5 N9 C50 111.7(5)
N5 N9 H9 124.1
C50 N9 H9 124.1
N3 N10 C21 111.3(5)
N3 N10 H10A 124.4
C21 N10 H10A 124.4
N1 N11 C14 111.7(5)
N1 N11 H11A 124.1
C14 N11 H11A 124.1
N2 N12 C7 111.8(4)
N2 N12 H12A 124.1
C7 N12 H12A 124.1
C25 O1 Nd1 136.2(3)
C23 O2 Nd1 136.0(3)
C35 O3 Nd1 134.0(4)
C33 O4 Nd1 132.5(4)
C28 O5 Nd1 134.1(4)
C30 O6 Nd1 137.1(4)
C61 O7 Nd2 134.1(4)
C58 O8 Nd2 132.6(4)
C66 O9 Nd2 136.6(4)
C63 O10 Nd2 134.5(4)
C69 O11 Nd2 136.5(4)
C71 O12 Nd2 135.8(3)
C31 F1 F3 39.9(5)
C31 F3 F1 61.8(13)
C67 F36 F37 40.3(6)
C67 F37 F36 63.4(13)
O11 Nd2 O9 73.31(13)
O11 Nd2 O8 129.53(13)
O9 Nd2 O8 108.99(13)
O11 Nd2 O7 141.28(13)
O9 Nd2 O7 68.01(14)
O8 Nd2 O7 67.56(13)
O11 Nd2 O12 68.39(12)
O9 Nd2 O12 118.99(13)
O8 Nd2 O12 132.02(12)
O7 Nd2 O12 130.72(13)
O11 Nd2 O10 67.50(13)
O9 Nd2 O10 68.37(12)
O8 Nd2 O10 67.36(13)
O7 Nd2 O10 98.94(14)
O12 Nd2 O10 129.83(12)
O11 Nd2 N5 136.96(14)
O9 Nd2 N5 140.34(13)
O8 Nd2 N5 73.41(14)
O7 Nd2 N5 77.58(14)
O12 Nd2 N5 70.34(13)
O10 Nd2 N5 138.49(13)
O11 Nd2 N4 96.72(14)
O9 Nd2 N4 70.66(13)
O8 Nd2 N4 132.57(13)
O7 Nd2 N4 69.17(14)
O12 Nd2 N4 68.86(13)
O10 Nd2 N4 138.80(13)
N5 Nd2 N4 79.28(14)
O11 Nd2 N6 74.71(14)
O9 Nd2 N6 137.31(14)
O8 Nd2 N6 72.04(13)
O7 Nd2 N6 138.41(14)
O12 Nd2 N6 72.74(13)
O10 Nd2 N6 73.67(13)
N5 Nd2 N6 82.01(14)
N4 Nd2 N6 141.03(14)
O1 Nd1 O3 140.86(13)
O1 Nd1 O2 68.64(12)
O3 Nd1 O2 130.68(13)
O1 Nd1 O4 129.55(13)
O3 Nd1 O4 67.76(13)
O2 Nd1 O4 131.91(12)
O1 Nd1 O6 72.82(13)
O3 Nd1 O6 68.07(14)
O2 Nd1 O6 118.90(13)
O4 Nd1 O6 109.19(13)
O1 Nd1 O5 67.48(13)
O3 Nd1 O5 98.81(14)
O2 Nd1 O5 129.98(12)
O4 Nd1 O5 67.36(13)
O6 Nd1 O5 68.22(12)
O1 Nd1 N1 137.02(13)
O3 Nd1 N1 77.96(14)
O2 Nd1 N1 70.20(13)
O4 Nd1 N1 73.27(14)
O6 Nd1 N1 140.86(13)
O5 Nd1 N1 138.30(14)
O1 Nd1 N2 96.34(14)
O3 Nd1 N2 69.25(14)
O2 Nd1 N2 68.79(13)
O4 Nd1 N2 132.87(14)
O6 Nd1 N2 70.55(13)
O5 Nd1 N2 138.53(13)
N1 Nd1 N2 79.82(15)
O1 Nd1 N3 75.38(14)
O3 Nd1 N3 138.19(14)
O2 Nd1 N3 72.83(13)
O4 Nd1 N3 71.66(13)
O6 Nd1 N3 137.50(14)
O5 Nd1 N3 73.96(14)
N1 Nd1 N3 81.29(14)
N2 Nd1 N3 141.05(14)

loop_
_geom_bond_atom_site_label_1
_geom_bond_atom_site_label_2
_geom_bond_distance
C1 N2 1.308(7)
C1 C2 1.408(7)
C1 H1 0.9300
C2 C7 1.384(8)
C2 C3 1.407(8)
C3 C4 1.347(10)
C3 H3 0.9300
C4 C5 1.407(10)
C4 H4 0.9300
C5 C6 1.338(10)
C5 H5 0.9300
C6 C7 1.404(8)
C6 H6 0.9300
C7 N12 1.353(7)
C8 N1 1.322(7)
C8 C9 1.378(8)
C8 H8 0.9300
C9 C14 1.365(8)
C9 C10 1.406(8)
C10 C11 1.356(11)
C10 H10 0.9300
C11 C12 1.371(12)
C11 H11 0.9300
C12 C13 1.359(11)
C12 H12 0.9300
C13 C14 1.384(9)
C13 H13 0.9300
C14 N11 1.392(7)
C15 N3 1.321(7)
C15 C16 1.403(8)
C15 H15 0.9300
C16 C21 1.369(9)
C16 C17 1.418(8)
C17 C18 1.338(12)
C17 H17 0.9300
C18 C19 1.392(13)
C18 H18 0.9300
C19 C20 1.408(12)
C19 H19 0.9300
C20 C21 1.396(10)
C20 H20 0.9300
C21 N10 1.355(7)
C22 F12 1.287(7)
C22 F10 1.288(8)
C22 F11 1.335(9)
C22 C23 1.524(8)
C23 O2 1.243(6)
C23 C24 1.392(8)
C24 C25 1.368(8)
C24 H24 0.9300
C25 O1 1.242(6)
C25 C26 1.544(9)
C26 F7 1.293(8)
C26 F8 1.300(8)
C26 F9 1.338(8)
C27 F6 1.218(11)
C27 F5 1.256(10)
C27 F4 1.374(14)
C27 C28 1.512(11)
C28 O5 1.252(7)
C28 C29 1.384(9)
C29 C30 1.371(9)
C29 H29 0.9300
C30 O6 1.243(6)
C30 C31 1.588(14)
C31 F3 1.148(10)
C31 F2 1.203(10)
C31 F1 1.58(2)
C32 F14 1.216(9)
C32 F13 1.276(10)
C32 F15 1.319(11)
C32 C33 1.515(10)
C33 O4 1.232(6)
C33 C34 1.380(8)
C34 C35 1.372(9)
C34 H34 0.9300
C35 O3 1.232(7)
C35 C36 1.511(9)
C36 F17 1.270(9)
C36 F16 1.277(9)
C36 F18 1.283(9)
C37 N8 1.347(7)
C37 C42 1.383(8)
C37 C38 1.404(8)
C38 C39 1.340(10)
C38 H38 0.9300
C39 C40 1.405(10)
C39 H39 0.9300
C40 C41 1.345(9)
C40 H40 0.9300
C41 C42 1.411(8)
C41 H41 0.9300
C42 C43 1.407(7)
C43 N4 1.306(7)
C43 H43 0.9300
C44 N5 1.318(7)
C44 C45 1.383(8)
C44 H44 0.9300
C45 C50 1.383(8)
C45 C46 1.414(8)
C46 C47 1.346(11)
C46 H46 0.9300
C47 C48 1.400(12)
C47 H47 0.9300
C48 C49 1.363(11)
C48 H48 0.9300
C49 C50 1.389(9)
C49 H49 0.9300
C50 N9 1.392(7)
C51 N6 1.318(7)
C51 C52 1.419(8)
C51 H51 0.9300
C52 C57 1.382(9)
C52 C53 1.408(8)
C53 C54 1.327(12)
C53 H53 0.9300
C54 C55 1.396(13)
C54 H54 0.9300
C55 C56 1.403(12)
C55 H55 0.9300
C56 C57 1.407(10)
C56 H56 0.9300
C57 N7 1.349(7)
C58 O8 1.228(6)
C58 C60 1.395(8)
C58 C59 1.522(10)
C59 F23 1.220(9)
C59 F24 1.269(10)
C59 F22 1.298(11)
C60 C61 1.376(9)
C60 H60 0.9300
C61 O7 1.222(7)
C61 C62 1.512(9)
C62 F21 1.271(9)
C62 F20 1.286(9)
C62 F19 1.291(9)
C63 O10 1.249(7)
C63 C65 1.383(9)
C63 C64 1.514(10)
C64 F27 1.233(12)
C64 F25 1.247(10)
C64 F26 1.349(15)
C65 C66 1.366(9)
C65 H65 0.9300
C66 O9 1.252(6)
C66 C67 1.606(15)
C67 F37 1.145(10)
C67 F35 1.200(11)
C67 F36 1.58(2)
C68 F29 1.280(8)
C68 F28 1.301(8)
C68 F30 1.345(8)
C68 C69 1.543(8)
C69 O11 1.250(6)
C69 C70 1.373(8)
C70 C71 1.397(8)
C70 H70 0.9300
C71 O12 1.251(6)
C71 C72 1.526(8)
C72 F33 1.283(7)
C72 F31 1.303(8)
C72 F32 1.333(9)
N1 N11 1.321(6)
N1 Nd1 2.639(4)
N2 N12 1.353(6)
N2 Nd1 2.641(4)
N3 N10 1.346(7)
N3 Nd1 2.655(5)
N4 N8 1.350(6)
N4 Nd2 2.641(4)
N5 N9 1.318(6)
N5 Nd2 2.637(4)
N6 N7 1.342(7)
N6 Nd2 2.657(4)
N7 H7 0.8600
N8 H8A 0.8600
N9 H9 0.8600
N10 H10A 0.8600
N11 H11A 0.8600
N12 H12A 0.8600
O1 Nd1 2.432(4)
O2 Nd1 2.474(4)
O3 Nd1 2.463(4)
O4 Nd1 2.480(4)
O5 Nd1 2.501(4)
O6 Nd1 2.480(4)
O7 Nd2 2.483(4)
O8 Nd2 2.478(4)
O9 Nd2 2.469(4)
O10 Nd2 2.508(4)
O11 Nd2 2.438(4)
O12 Nd2 2.483(4)
F1 F3 1.752(15)
F36 F37 1.721(16)

loop_
_geom_torsion_atom_site_label_1
_geom_torsion_atom_site_label_2
_geom_torsion_atom_site_label_3
_geom_torsion_atom_site_label_4
_geom_torsion
N2 C1 C2 C7 0.6(7)
N2 C1 C2 C3 -178.8(7)
C7 C2 C3 C4 -1.6(10)
C1 C2 C3 C4 177.8(7)
C2 C3 C4 C5 2.0(12)
C3 C4 C5 C6 -1.2(13)
C4 C5 C6 C7 0.0(11)
C3 C2 C7 N12 179.6(6)
C1 C2 C7 N12 0.1(6)
C3 C2 C7 C6 0.4(9)
C1 C2 C7 C6 -179.1(6)
C5 C6 C7 N12 -178.6(7)
C5 C6 C7 C2 0.4(10)
N1 C8 C9 C14 0.4(7)
N1 C8 C9 C10 -179.5(7)
C14 C9 C10 C11 0.1(10)
C8 C9 C10 C11 179.9(7)
C9 C10 C11 C12 1.3(13)
C10 C11 C12 C13 -1.0(14)
C11 C12 C13 C14 -0.5(12)
C8 C9 C14 C13 178.5(5)
C10 C9 C14 C13 -1.6(9)
C8 C9 C14 N11 0.0(6)
C10 C9 C14 N11 179.9(5)
C12 C13 C14 C9 1.8(10)
C12 C13 C14 N11 179.8(6)
N3 C15 C16 C21 1.2(7)
N3 C15 C16 C17 178.6(6)
C21 C16 C17 C18 -3.0(10)
C15 C16 C17 C18 180.0(7)
C16 C17 C18 C19 0.6(12)
C17 C18 C19 C20 1.7(16)
C18 C19 C20 C21 -1.4(15)
C15 C16 C21 N10 -1.0(7)
C17 C16 C21 N10 -178.9(6)
C15 C16 C21 C20 -178.9(7)
C17 C16 C21 C20 3.2(11)
C19 C20 C21 N10 -178.4(8)
C19 C20 C21 C16 -1.1(13)
F12 C22 C23 O2 74.6(7)
F10 C22 C23 O2 -162.3(6)
F11 C22 C23 O2 -41.2(7)
F12 C22 C23 C24 -105.1(7)
F10 C22 C23 C24 18.1(9)
F11 C22 C23 C24 139.2(6)
O2 C23 C24 C25 -7.9(9)
C22 C23 C24 C25 171.7(5)
C23 C24 C25 O1 -6.7(9)
C23 C24 C25 C26 172.9(5)
O1 C25 C26 F7 -68.8(7)
C24 C25 C26 F7 111.5(7)
O1 C25 C26 F8 52.2(8)
C24 C25 C26 F8 -127.4(7)
O1 C25 C26 F9 169.5(5)
C24 C25 C26 F9 -10.1(8)
F6 C27 C28 O5 -116.1(11)
F5 C27 C28 O5 15.9(14)
F4 C27 C28 O5 130.9(9)
F6 C27 C28 C29 62.7(14)
F5 C27 C28 C29 -165.3(10)
F4 C27 C28 C29 -50.3(13)
O5 C28 C29 C30 -0.7(13)
C27 C28 C29 C30 -179.3(8)
C28 C29 C30 O6 -6.5(12)
C28 C29 C30 C31 -172.1(11)
O6 C30 C31 F3 162.9(17)
C29 C30 C31 F3 -30(2)
O6 C30 C31 F2 6(2)
C29 C30 C31 F2 173.0(14)
O6 C30 C31 F1 85.6(10)
C29 C30 C31 F1 -107.2(10)
F14 C32 C33 O4 150.7(8)
F13 C32 C33 O4 25.6(10)
F15 C32 C33 O4 -82.3(10)
F14 C32 C33 C34 -30.7(11)
F13 C32 C33 C34 -155.8(7)
F15 C32 C33 C34 96.4(9)
O4 C33 C34 C35 3.3(10)
C32 C33 C34 C35 -175.1(7)
C33 C34 C35 O3 -2.0(10)
C33 C34 C35 C36 177.7(6)
O3 C35 C36 F17 -76.9(9)
C34 C35 C36 F17 103.3(9)
O3 C35 C36 F16 164.5(8)
C34 C35 C36 F16 -15.3(11)
O3 C35 C36 F18 43.3(9)
C34 C35 C36 F18 -136.5(8)
N8 C37 C38 C39 -178.4(7)
C42 C37 C38 C39 0.9(9)
C37 C38 C39 C40 -0.5(11)
C38 C39 C40 C41 -0.6(12)
C39 C40 C41 C42 1.2(12)
N8 C37 C42 C43 0.1(6)
C38 C37 C42 C43 -179.3(6)
N8 C37 C42 C41 179.3(6)
C38 C37 C42 C41 -0.2(9)
C40 C41 C42 C37 -0.9(10)
C40 C41 C42 C43 178.0(7)
C37 C42 C43 N4 0.3(7)
C41 C42 C43 N4 -178.7(7)
N5 C44 C45 C50 0.3(7)
N5 C44 C45 C46 -178.7(7)
C50 C45 C46 C47 0.9(10)
C44 C45 C46 C47 179.7(7)
C45 C46 C47 C48 0.6(13)
C46 C47 C48 C49 -1.0(14)
C47 C48 C49 C50 -0.2(11)
C44 C45 C50 C49 178.8(5)
C46 C45 C50 C49 -2.1(9)
C44 C45 C50 N9 0.3(6)
C46 C45 C50 N9 179.4(5)
C48 C49 C50 C45 1.7(9)
C48 C49 C50 N9 179.8(6)
N6 C51 C52 C57 0.2(6)
N6 C51 C52 C53 180.0(7)
C57 C52 C53 C54 -1.6(10)
C51 C52 C53 C54 178.7(7)
C52 C53 C54 C55 0.8(13)
C53 C54 C55 C56 -0.2(16)
C54 C55 C56 C57 0.4(15)
C53 C52 C57 N7 179.8(6)
C51 C52 C57 N7 -0.4(7)
C53 C52 C57 C56 1.8(10)
C51 C52 C57 C56 -178.3(7)
C55 C56 C57 N7 -178.7(8)
C55 C56 C57 C52 -1.2(13)
O8 C58 C59 F23 150.5(8)
C60 C58 C59 F23 -30.7(11)
O8 C58 C59 F24 25.4(10)
C60 C58 C59 F24 -155.8(8)
O8 C58 C59 F22 -83.4(10)
C60 C58 C59 F22 95.4(10)
O8 C58 C60 C61 2.7(10)
C59 C58 C60 C61 -175.9(7)
C58 C60 C61 O7 -0.9(10)
C58 C60 C61 C62 177.7(6)
O7 C61 C62 F21 -77.5(9)
C60 C61 C62 F21 103.7(9)
O7 C61 C62 F20 43.2(9)
C60 C61 C62 F20 -135.6(8)
O7 C61 C62 F19 163.4(8)
C60 C61 C62 F19 -15.4(11)
O10 C63 C64 F27 -116.6(11)
C65 C63 C64 F27 62.6(15)
O10 C63 C64 F25 15.2(15)
C65 C63 C64 F25 -165.6(10)
O10 C63 C64 F26 132.2(10)
C65 C63 C64 F26 -48.5(14)
O10 C63 C65 C66 -1.0(13)
C64 C63 C65 C66 179.8(9)
C63 C65 C66 O9 -6.5(13)
C63 C65 C66 C67 -170.1(11)
O9 C66 C67 F37 163.7(18)
C65 C66 C67 F37 -31(2)
O9 C66 C67 F35 11(2)
C65 C66 C67 F35 176.6(14)
O9 C66 C67 F36 89.7(10)
C65 C66 C67 F36 -104.8(11)
F29 C68 C69 O11 -67.7(8)
F28 C68 C69 O11 53.3(8)
F30 C68 C69 O11 170.4(5)
F29 C68 C69 C70 111.1(7)
F28 C68 C69 C70 -127.8(6)
F30 C68 C69 C70 -10.8(8)
O11 C69 C70 C71 -7.6(9)
C68 C69 C70 C71 173.8(5)
C69 C70 C71 O12 -8.0(9)
C69 C70 C71 C72 171.9(5)
O12 C71 C72 F33 73.5(7)
C70 C71 C72 F33 -106.5(7)
O12 C71 C72 F31 -162.0(6)
C70 C71 C72 F31 18.0(9)
O12 C71 C72 F32 -41.3(7)
C70 C71 C72 F32 138.7(6)
C9 C8 N1 N11 -0.7(7)
C9 C8 N1 Nd1 -175.8(4)
C2 C1 N2 N12 -1.0(6)
C2 C1 N2 Nd1 171.2(4)
C16 C15 N3 N10 -0.9(6)
C16 C15 N3 Nd1 168.8(4)
C42 C43 N4 N8 -0.5(7)
C42 C43 N4 Nd2 171.0(4)
C45 C44 N5 N9 -0.7(6)
C45 C44 N5 Nd2 -175.6(4)
C52 C51 N6 N7 0.0(6)
C52 C51 N6 Nd2 169.3(4)
C51 N6 N7 C57 -0.3(7)
Nd2 N6 N7 C57 -171.8(4)
C52 C57 N7 N6 0.5(7)
C56 C57 N7 N6 178.2(8)
C42 C37 N8 N4 -0.5(7)
C38 C37 N8 N4 178.9(6)
C43 N4 N8 C37 0.6(7)
Nd2 N4 N8 C37 -172.3(4)
C44 N5 N9 C50 0.9(6)
Nd2 N5 N9 C50 175.8(3)
C45 C50 N9 N5 -0.7(6)
C49 C50 N9 N5 -179.0(6)
C15 N3 N10 C21 0.2(7)
Nd1 N3 N10 C21 -171.7(4)
C16 C21 N10 N3 0.5(7)
C20 C21 N10 N3 178.2(8)
C8 N1 N11 C14 0.7(6)
Nd1 N1 N11 C14 175.8(3)
C9 C14 N11 N1 -0.5(6)
C13 C14 N11 N1 -178.7(6)
C1 N2 N12 C7 1.1(7)
Nd1 N2 N12 C7 -172.3(4)
C2 C7 N12 N2 -0.7(6)
C6 C7 N12 N2 178.4(6)
C24 C25 O1 Nd1 24.3(9)
C26 C25 O1 Nd1 -155.3(4)
C24 C23 O2 Nd1 5.8(8)
C22 C23 O2 Nd1 -173.7(3)
C34 C35 O3 Nd1 -25.9(9)
C36 C35 O3 Nd1 154.3(4)
C34 C33 O4 Nd1 22.5(9)
C32 C33 O4 Nd1 -159.0(5)
C29 C28 O5 Nd1 18.4(11)
C27 C28 O5 Nd1 -162.9(6)
C29 C30 O6 Nd1 -4.7(11)
C31 C30 O6 Nd1 160.5(10)
C60 C61 O7 Nd2 -26.7(9)
C62 C61 O7 Nd2 154.6(4)
C60 C58 O8 Nd2 22.5(9)
C59 C58 O8 Nd2 -158.8(5)
C65 C66 O9 Nd2 -4.4(11)
C67 C66 O9 Nd2 158.8(10)
C65 C63 O10 Nd2 18.9(11)
C64 C63 O10 Nd2 -161.9(7)
C70 C69 O11 Nd2 25.7(9)
C68 C69 O11 Nd2 -155.6(4)
C70 C71 O12 Nd2 6.5(8)
C72 C71 O12 Nd2 -173.4(3)
F2 C31 F1 F3 -127.0(12)
C30 C31 F1 F3 119.4(9)
F2 C31 F3 F1 70(2)
C30 C31 F3 F1 -85(2)
F35 C67 F36 F37 -129.8(12)
C66 C67 F36 F37 118.3(9)
F35 C67 F37 F36 67(3)
C66 C67 F37 F36 -81.4(19)
C69 O11 Nd2 O9 -151.0(5)
C69 O11 Nd2 O8 107.9(5)
C69 O11 Nd2 O7 -148.3(5)
C69 O11 Nd2 O12 -19.5(5)
C69 O11 Nd2 O10 136.0(5)
C69 O11 Nd2 N5 -2.1(6)
C69 O11 Nd2 N4 -83.5(5)
C69 O11 Nd2 N6 57.7(5)
C66 O9 Nd2 O11 -59.7(6)
C66 O9 Nd2 O8 67.2(6)
C66 O9 Nd2 O7 122.1(6)
C66 O9 Nd2 O12 -112.4(6)
C66 O9 Nd2 O10 12.2(6)
C66 O9 Nd2 N5 153.8(5)
C66 O9 Nd2 N4 -163.2(6)
C66 O9 Nd2 N6 -16.7(7)
C58 O8 Nd2 O11 109.5(5)
C58 O8 Nd2 O9 25.8(5)
C58 O8 Nd2 O7 -29.4(5)
C58 O8 Nd2 O12 -154.7(5)
C58 O8 Nd2 O10 81.3(5)
C58 O8 Nd2 N5 -112.6(5)
C58 O8 Nd2 N4 -55.1(5)
C58 O8 Nd2 N6 160.7(5)
C61 O7 Nd2 O11 -93.6(5)
C61 O7 Nd2 O9 -90.8(5)
C61 O7 Nd2 O8 32.3(5)
C61 O7 Nd2 O12 159.2(5)
C61 O7 Nd2 O10 -28.6(5)
C61 O7 Nd2 N5 109.3(5)
C61 O7 Nd2 N4 -167.6(6)
C61 O7 Nd2 N6 46.8(6)
C71 O12 Nd2 O11 3.7(4)
C71 O12 Nd2 O9 58.8(5)
C71 O12 Nd2 O8 -120.7(4)
C71 O12 Nd2 O7 143.7(4)
C71 O12 Nd2 O10 -26.3(5)
C71 O12 Nd2 N5 -163.8(5)
C71 O12 Nd2 N4 110.4(5)
C71 O12 Nd2 N6 -76.3(5)
C63 O10 Nd2 O11 61.1(6)
C63 O10 Nd2 O9 -19.1(6)
C63 O10 Nd2 O8 -142.1(6)
C63 O10 Nd2 O7 -81.0(6)
C63 O10 Nd2 O12 91.3(6)
C63 O10 Nd2 N5 -162.3(5)
C63 O10 Nd2 N4 -12.5(7)
C63 O10 Nd2 N6 141.0(6)
C44 N5 Nd2 O11 168.1(4)
N9 N5 Nd2 O11 -5.8(5)
C44 N5 Nd2 O9 -62.7(5)
N9 N5 Nd2 O9 123.4(4)
C44 N5 Nd2 O8 37.2(4)
N9 N5 Nd2 O8 -136.6(4)
C44 N5 Nd2 O7 -32.8(5)
N9 N5 Nd2 O7 153.4(4)
C44 N5 Nd2 O12 -174.8(5)
N9 N5 Nd2 O12 11.4(4)
C44 N5 Nd2 O10 56.7(5)
N9 N5 Nd2 O10 -117.1(4)
C44 N5 Nd2 N4 -103.5(5)
N9 N5 Nd2 N4 82.6(4)
C44 N5 Nd2 N6 110.8(5)
N9 N5 Nd2 N6 -63.1(4)
C43 N4 Nd2 O11 95.3(5)
N8 N4 Nd2 O11 -94.1(4)
C43 N4 Nd2 O9 164.9(6)
N8 N4 Nd2 O9 -24.4(4)
C43 N4 Nd2 O8 -96.7(5)
N8 N4 Nd2 O8 74.0(4)
C43 N4 Nd2 O7 -122.0(5)
N8 N4 Nd2 O7 48.7(4)
C43 N4 Nd2 O12 31.6(5)
N8 N4 Nd2 O12 -157.8(4)
C43 N4 Nd2 O10 158.5(5)
N8 N4 Nd2 O10 -30.8(5)
C43 N4 Nd2 N5 -41.3(5)
N8 N4 Nd2 N5 129.3(4)
C43 N4 Nd2 N6 21.4(6)
N8 N4 Nd2 N6 -168.0(4)
C51 N6 Nd2 O11 -94.8(5)
N7 N6 Nd2 O11 73.5(4)
C51 N6 Nd2 O9 -137.4(5)
N7 N6 Nd2 O9 30.9(5)
C51 N6 Nd2 O8 123.8(5)
N7 N6 Nd2 O8 -67.9(4)
C51 N6 Nd2 O7 109.7(5)
N7 N6 Nd2 O7 -82.1(5)
C51 N6 Nd2 O12 -23.1(5)
N7 N6 Nd2 O12 145.2(4)
C51 N6 Nd2 O10 -165.3(5)
N7 N6 Nd2 O10 3.0(4)
C51 N6 Nd2 N5 48.7(5)
N7 N6 Nd2 N5 -143.0(4)
C51 N6 Nd2 N4 -13.1(6)
N7 N6 Nd2 N4 155.2(4)
C25 O1 Nd1 O3 -147.7(5)
C25 O1 Nd1 O2 -18.7(5)
C25 O1 Nd1 O4 108.6(5)
C25 O1 Nd1 O6 -150.4(5)
C25 O1 Nd1 O5 136.6(5)
C25 O1 Nd1 N1 -1.2(6)
C25 O1 Nd1 N2 -83.0(5)
C25 O1 Nd1 N3 58.2(5)
C35 O3 Nd1 O1 -93.9(5)
C35 O3 Nd1 O2 158.9(5)
C35 O3 Nd1 O4 32.0(5)
C35 O3 Nd1 O6 -91.2(5)
C35 O3 Nd1 O5 -29.0(5)
C35 O3 Nd1 N1 108.7(5)
C35 O3 Nd1 N2 -167.8(6)
C35 O3 Nd1 N3 46.8(6)
C23 O2 Nd1 O1 4.0(4)
C23 O2 Nd1 O3 143.6(4)
C23 O2 Nd1 O4 -120.6(4)
C23 O2 Nd1 O6 58.6(5)
C23 O2 Nd1 O5 -26.2(5)
C23 O2 Nd1 N1 -163.4(5)
C23 O2 Nd1 N2 110.2(5)
C23 O2 Nd1 N3 -76.7(5)
C33 O4 Nd1 O1 108.8(5)
C33 O4 Nd1 O3 -29.7(5)
C33 O4 Nd1 O2 -155.1(4)
C33 O4 Nd1 O6 25.6(5)
C33 O4 Nd1 O5 80.8(5)
C33 O4 Nd1 N1 -113.3(5)
C33 O4 Nd1 N2 -55.3(5)
C33 O4 Nd1 N3 160.6(5)
C30 O6 Nd1 O1 -59.6(6)
C30 O6 Nd1 O3 122.2(6)
C30 O6 Nd1 O2 -112.3(6)
C30 O6 Nd1 O4 67.1(6)
C30 O6 Nd1 O5 12.4(6)
C30 O6 Nd1 N1 154.0(5)
C30 O6 Nd1 N2 -163.0(6)
C30 O6 Nd1 N3 -16.3(7)
C28 O5 Nd1 O1 61.0(6)
C28 O5 Nd1 O3 -80.7(6)
C28 O5 Nd1 O2 91.4(6)
C28 O5 Nd1 O4 -142.1(6)
C28 O5 Nd1 O6 -18.7(5)
C28 O5 Nd1 N1 -162.5(5)
C28 O5 Nd1 N2 -12.2(6)
C28 O5 Nd1 N3 141.5(6)
C8 N1 Nd1 O1 168.0(4)
N11 N1 Nd1 O1 -6.0(5)
C8 N1 Nd1 O3 -32.8(5)
N11 N1 Nd1 O3 153.1(4)
C8 N1 Nd1 O2 -174.5(5)
N11 N1 Nd1 O2 11.4(4)
C8 N1 Nd1 O4 37.3(5)
N11 N1 Nd1 O4 -136.8(4)
C8 N1 Nd1 O6 -62.7(5)
N11 N1 Nd1 O6 123.2(4)
C8 N1 Nd1 O5 57.0(5)
N11 N1 Nd1 O5 -117.1(4)
C8 N1 Nd1 N2 -103.6(5)
N11 N1 Nd1 N2 82.3(4)
C8 N1 Nd1 N3 110.7(5)
N11 N1 Nd1 N3 -63.4(4)
C1 N2 Nd1 O1 95.7(5)
N12 N2 Nd1 O1 -93.1(4)
C1 N2 Nd1 O3 -121.9(6)
N12 N2 Nd1 O3 49.3(4)
C1 N2 Nd1 O2 31.5(5)
N12 N2 Nd1 O2 -157.2(4)
C1 N2 Nd1 O4 -96.6(5)
N12 N2 Nd1 O4 74.7(5)
C1 N2 Nd1 O6 164.9(6)
N12 N2 Nd1 O6 -23.8(4)
C1 N2 Nd1 O5 158.5(5)
N12 N2 Nd1 O5 -30.2(5)
C1 N2 Nd1 N1 -41.0(5)
N12 N2 Nd1 N1 130.2(4)
C1 N2 Nd1 N3 21.1(6)
N12 N2 Nd1 N3 -167.6(4)
C15 N3 Nd1 O1 -95.1(6)
N10 N3 Nd1 O1 73.7(4)
C15 N3 Nd1 O3 109.3(6)
N10 N3 Nd1 O3 -81.9(5)
C15 N3 Nd1 O2 -23.4(5)
N10 N3 Nd1 O2 145.4(4)
C15 N3 Nd1 O4 123.7(6)
N10 N3 Nd1 O4 -67.6(4)
C15 N3 Nd1 O6 -137.7(5)
N10 N3 Nd1 O6 31.1(5)
C15 N3 Nd1 O5 -165.4(6)
N10 N3 Nd1 O5 3.4(4)
C15 N3 Nd1 N1 48.5(6)
N10 N3 Nd1 N1 -142.7(4)
C15 N3 Nd1 N2 -13.2(7)
N10 N3 Nd1 N2 155.5(4)
